data_7158031
loop_
_publ_author_name
'Warghude, Prakash K.'
'Sabale, Abhijeet S.'
'Dixit, Ruchi'
'Vanka, Kumar'
'Bhat, Ramakrishna G.'

_publ_section_title
;
 An easy and practical approach to access multifunctional cylcopentadiene-
 and cyclopentene-spirooxindoles <i>via</i> [3 + 2] annulation.
;
_journal_issue 19
_journal_name_full 'Organic &amp; biomolecular chemistry'
_journal_page_first 4338
_journal_page_last 4345
_journal_paper_doi 10.1039/d1ob00514f
_journal_volume 19
_journal_year 2021
_chemical_formula_sum 'C29 H22 Cl3 N O5'
_chemical_formula_weight 570.82
_chemical_melting_point 445.0(10)
_space_group_crystal_system monoclinic
_space_group_IT_number 14
_space_group_name_Hall '-P 2yn'
_space_group_name_H-M_alt 'P 1 21/n 1'
_atom_sites_solution_hydrogens geom
_audit_creation_method SHELXL-2014/7
_audit_update_record
;
2021-03-03 deposited with the CCDC.	2021-04-20 downloaded from the CCDC.
;
_cell_angle_alpha 90
_cell_angle_beta 94.36(2)
_cell_angle_gamma 90
_cell_formula_units_Z 4
_cell_length_a 9.170(14)
_cell_length_b 29.30(4)
_cell_length_c 9.624(15)
_cell_measurement_reflns_used 3099
_cell_measurement_temperature 100(2)
_cell_measurement_theta_max 20.14
_cell_measurement_theta_min 2.53
_cell_volume 2578(7)
_computing_cell_refinement 'Bruker SAINT'
_computing_data_collection 'Bruker APEX2'
_computing_data_reduction 'Bruker SAINT'
_computing_molecular_graphics 'Bruker SHELXTL'
_computing_publication_material 'Bruker SHELXTL'
_computing_structure_refinement 'SHELXL-2014 (Sheldrick 2014)'
_computing_structure_solution 'SHELXS-97 (Sheldrick 2008)'
_diffrn_ambient_temperature 100(2)
_diffrn_measured_fraction_theta_full 1.000
_diffrn_measured_fraction_theta_max 0.992
_diffrn_measurement_device_type 'Bruker APEX-II CCD'
_diffrn_measurement_method 'Omega and phi scans'
_diffrn_radiation_type MoK\a
_diffrn_radiation_wavelength 0.71073
_diffrn_reflns_av_R_equivalents 0.1421
_diffrn_reflns_av_unetI/netI 0.1100
_diffrn_reflns_Laue_measured_fraction_full 1.000
_diffrn_reflns_Laue_measured_fraction_max 0.992
_diffrn_reflns_limit_h_max 12
_diffrn_reflns_limit_h_min -12
_diffrn_reflns_limit_k_max 39
_diffrn_reflns_limit_k_min -39
_diffrn_reflns_limit_l_max 12
_diffrn_reflns_limit_l_min -12
_diffrn_reflns_number 38011
_diffrn_reflns_point_group_measured_fraction_full 1.000
_diffrn_reflns_point_group_measured_fraction_max 0.992
_diffrn_reflns_theta_full 25.242
_diffrn_reflns_theta_max 28.473
_diffrn_reflns_theta_min 1.390
_diffrn_source 'fine-focus sealed tube'
_exptl_absorpt_coefficient_mu 0.398
_exptl_absorpt_correction_T_max 0.7457
_exptl_absorpt_correction_T_min 0.6099
_exptl_absorpt_correction_type multi-scan
_exptl_absorpt_process_details SADABS
_exptl_crystal_colour colorless
_exptl_crystal_density_diffrn 1.471
_exptl_crystal_density_method 'not measured'
_exptl_crystal_description block
_exptl_crystal_F_000 1176
_exptl_crystal_recrystallization_method 'Re-crystallisation from solvent: Chloroform-Hexane'
_exptl_crystal_size_max 0.15
_exptl_crystal_size_mid 0.13
_exptl_crystal_size_min 0.09
_refine_diff_density_max 0.625
_refine_diff_density_min -0.603
_refine_diff_density_rms 0.093
_refine_ls_extinction_coef 0.0127(11)
_refine_ls_extinction_expression Fc^*^=kFc[1+0.001xFc^2^\l^3^/sin(2\q)]^-1/4^
_refine_ls_extinction_method 'SHELXL-2014/7 (Sheldrick 2014'
_refine_ls_goodness_of_fit_ref 1.029
_refine_ls_hydrogen_treatment constr
_refine_ls_matrix_type full
_refine_ls_number_parameters 347
_refine_ls_number_reflns 6463
_refine_ls_number_restraints 0
_refine_ls_restrained_S_all 1.029
_refine_ls_R_factor_all 0.1200
_refine_ls_R_factor_gt 0.0599
_refine_ls_shift/su_max 0.000
_refine_ls_shift/su_mean 0.000
_refine_ls_structure_factor_coef Fsqd
_refine_ls_weighting_details 'w=1/[\s^2^(Fo^2^)+(0.0571P)^2^+1.1427P] where P=(Fo^2^+2Fc^2^)/3'
_refine_ls_weighting_scheme calc
_refine_ls_wR_factor_gt 0.1314
_refine_ls_wR_factor_ref 0.1580
_reflns_Friedel_coverage 0.000
_reflns_number_gt 3866
_reflns_number_total 6463
_reflns_threshold_expression 'I > 2\s(I)'
_cod_data_source_file d1ob00514f2.cif
_cod_data_source_block TRI_a
_cod_depositor_comments
;
The following automatic conversions were performed:

data item '_chemical_melting_point' value '444-446' was changed to
'445.0(10)' -- the average value was taken and precision was
estimated.

Automatic conversion script
Id: cif_fix_values 7556 2019-12-06 15:28:31Z antanas 

 Adding full bibliography for 7158031--7158034.cif.
;
_cod_original_sg_symbol_H-M 'P 21/n'
_cod_database_code 7158031
_shelx_shelxl_version_number 2014/7
_shelx_space_group_comment
;
The symmetry employed for this shelxl refinement is uniquely defined
by the following loop, which should always be used as a source of
symmetry information in preference to the above space-group names.
They are only intended as comments.
;

loop_
_space_group_symop_operation_xyz
'x, y, z'
'-x+1/2, y+1/2, -z+1/2'
'-x, -y, -z'
'x-1/2, -y-1/2, z-1/2'

loop_
_atom_site_label
_atom_site_type_symbol
_atom_site_fract_x
_atom_site_fract_y
_atom_site_fract_z
_atom_site_U_iso_or_equiv
_atom_site_adp_type
_atom_site_occupancy
_atom_site_site_symmetry_order
_atom_site_calc_flag
_atom_site_refinement_flags_posn
_atom_site_refinement_flags_adp
_atom_site_refinement_flags_occupancy
_atom_site_disorder_assembly
_atom_site_disorder_group
Cl1 Cl 0.52958(9) 0.42194(3) 0.20172(8) 0.0299(2) Uani 1 1 d . . . . .
Cl2 Cl 0.82429(9) 0.43241(4) 0.12831(10) 0.0433(3) Uani 1 1 d . . . . .
Cl3 Cl 0.58776(13) 0.44423(5) -0.08049(11) 0.0699(4) Uani 1 1 d . . . . .
O3 O 0.4389(2) 0.39844(7) 0.4888(2) 0.0199(5) Uani 1 1 d . . . . .
O1 O 0.1716(2) 0.39274(7) 0.06726(19) 0.0189(5) Uani 1 1 d . . . . .
O2 O 0.1593(2) 0.44556(7) 0.2354(2) 0.0205(5) Uani 1 1 d . . . . .
O4 O 0.2744(2) 0.34851(7) 0.7275(2) 0.0227(5) Uani 1 1 d . . . . .
O5 O 0.3184(2) 0.29393(7) 0.9344(2) 0.0221(5) Uani 1 1 d . . . . .
H5 H 0.3232 0.3187 0.8910 0.033 Uiso 1 1 calc R U . . .
N1 N 0.2540(3) 0.44053(8) 0.5734(2) 0.0153(5) Uani 1 1 d . . . . .
C8 C 0.3106(3) 0.40474(10) 0.5065(3) 0.0159(6) Uani 1 1 d . . . . .
C4 C 0.1947(3) 0.32324(10) 0.2658(3) 0.0152(6) Uani 1 1 d . . . . .
H4 H 0.1950 0.3112 0.1741 0.018 Uiso 1 1 calc R U . . .
C14 C 0.0525(3) 0.39824(9) 0.5050(3) 0.0140(6) Uani 1 1 d . . . . .
C5 C 0.2124(3) 0.29621(10) 0.3932(3) 0.0149(6) Uani 1 1 d . . . . .
C6 C 0.2015(3) 0.32472(10) 0.5030(3) 0.0147(6) Uani 1 1 d . . . . .
C2 C 0.1678(3) 0.40629(10) 0.1998(3) 0.0155(6) Uani 1 1 d . . . . .
C9 C 0.1021(3) 0.43695(10) 0.5770(3) 0.0147(6) Uani 1 1 d . . . . .
C3 C 0.1781(3) 0.36753(10) 0.2964(3) 0.0146(6) Uani 1 1 d . . . . .
C16 C 0.1781(3) 0.27408(10) 0.7200(3) 0.0160(6) Uani 1 1 d . . . . .
C22 C 0.2437(3) 0.24690(10) 0.3850(3) 0.0157(6) Uani 1 1 d . . . . .
C17 C 0.2346(3) 0.26408(10) 0.8568(3) 0.0173(6) Uani 1 1 d . . . . .
C7 C 0.1813(3) 0.37335(10) 0.4519(3) 0.0141(6) Uani 1 1 d . . . . .
C21 C 0.0829(3) 0.24268(10) 0.6519(3) 0.0183(6) Uani 1 1 d . . . . .
H21 H 0.0403 0.2494 0.5612 0.022 Uiso 1 1 calc R U . . .
C15 C 0.2201(3) 0.31669(10) 0.6550(3) 0.0175(6) Uani 1 1 d . . . . .
C20 C 0.0499(3) 0.20216(10) 0.7144(3) 0.0196(6) Uani 1 1 d . . . . .
H20 H -0.0167 0.1814 0.6678 0.023 Uiso 1 1 calc R U . . .
C23 C 0.3632(3) 0.22790(10) 0.4601(3) 0.0193(6) Uani 1 1 d . . . . .
H23 H 0.4211 0.2461 0.5246 0.023 Uiso 1 1 calc R U . . .
C00Q C 0.3414(3) 0.47681(10) 0.6388(3) 0.0188(6) Uani 1 1 d . . . . .
H00A H 0.4441 0.4725 0.6202 0.028 Uiso 1 1 calc R U . . .
H00B H 0.3324 0.4763 0.7396 0.028 Uiso 1 1 calc R U . . .
H00C H 0.3069 0.5063 0.6010 0.028 Uiso 1 1 calc R U . . .
C10 C 0.0074(3) 0.46604(10) 0.6383(3) 0.0179(6) Uani 1 1 d . . . . .
H10 H 0.0420 0.4924 0.6879 0.021 Uiso 1 1 calc R U . . .
C13 C -0.0939(3) 0.38802(10) 0.4912(3) 0.0185(6) Uani 1 1 d . . . . .
H13 H -0.1281 0.3616 0.4415 0.022 Uiso 1 1 calc R U . . .
C12 C -0.1913(3) 0.41709(10) 0.5516(3) 0.0194(6) Uani 1 1 d . . . . .
H12 H -0.2932 0.4107 0.5425 0.023 Uiso 1 1 calc R U . . .
C11 C -0.1404(3) 0.45516(10) 0.6246(3) 0.0191(6) Uani 1 1 d . . . . .
H11 H -0.2081 0.4744 0.6664 0.023 Uiso 1 1 calc R U . . .
C18 C 0.2059(3) 0.22255(10) 0.9172(3) 0.0212(7) Uani 1 1 d . . . . .
H18 H 0.2489 0.2153 1.0074 0.025 Uiso 1 1 calc R U . . .
C26 C 0.1920(4) 0.17384(11) 0.2763(3) 0.0239(7) Uani 1 1 d . . . . .
H26 H 0.1322 0.1552 0.2145 0.029 Uiso 1 1 calc R U . . .
C24 C 0.3988(3) 0.18242(11) 0.4418(3) 0.0229(7) Uani 1 1 d . . . . .
H24 H 0.4819 0.1697 0.4926 0.027 Uiso 1 1 calc R U . . .
C27 C 0.1577(3) 0.21951(10) 0.2934(3) 0.0198(7) Uani 1 1 d . . . . .
H27 H 0.0748 0.2322 0.2422 0.024 Uiso 1 1 calc R U . . .
C19 C 0.1143(3) 0.19168(11) 0.8458(3) 0.0231(7) Uani 1 1 d . . . . .
H19 H 0.0952 0.1630 0.8869 0.028 Uiso 1 1 calc R U . . .
C25 C 0.3138(4) 0.15552(11) 0.3498(3) 0.0250(7) Uani 1 1 d . . . . .
H25 H 0.3389 0.1244 0.3370 0.030 Uiso 1 1 calc R U . . .
C1 C 0.1686(4) 0.42906(11) -0.0346(3) 0.0257(7) Uani 1 1 d . . . . .
H1A H 0.0738 0.4446 -0.0374 0.038 Uiso 1 1 calc R U . . .
H1B H 0.1829 0.4162 -0.1266 0.038 Uiso 1 1 calc R U . . .
H1C H 0.2469 0.4509 -0.0088 0.038 Uiso 1 1 calc R U . . .
C1S C 0.6486(3) 0.41465(12) 0.0697(3) 0.0242(7) Uani 1 1 d . . . . .
H1S H 0.6525 0.3814 0.0466 0.029 Uiso 1 1 calc R U . . .

loop_
_atom_site_aniso_label
_atom_site_aniso_U_11
_atom_site_aniso_U_22
_atom_site_aniso_U_33
_atom_site_aniso_U_23
_atom_site_aniso_U_13
_atom_site_aniso_U_12
Cl1 0.0276(4) 0.0335(5) 0.0300(4) -0.0075(4) 0.0100(3) -0.0067(4)
Cl2 0.0219(5) 0.0561(6) 0.0522(6) -0.0238(5) 0.0039(4) -0.0030(4)
Cl3 0.0630(8) 0.1163(11) 0.0312(5) 0.0277(6) 0.0087(5) 0.0468(7)
O3 0.0138(11) 0.0260(12) 0.0198(10) -0.0006(9) 0.0006(8) 0.0003(9)
O1 0.0271(12) 0.0183(11) 0.0111(9) 0.0020(8) 0.0000(8) -0.0015(9)
O2 0.0270(12) 0.0160(11) 0.0186(10) 0.0019(9) 0.0015(9) 0.0014(9)
O4 0.0333(13) 0.0185(11) 0.0155(10) -0.0024(9) -0.0029(9) -0.0021(9)
O5 0.0274(12) 0.0238(12) 0.0142(10) -0.0009(9) -0.0047(9) -0.0016(10)
N1 0.0144(12) 0.0169(13) 0.0142(11) -0.0011(10) -0.0021(9) -0.0019(10)
C8 0.0166(15) 0.0178(15) 0.0129(13) 0.0020(11) -0.0017(11) 0.0006(12)
C4 0.0159(15) 0.0187(15) 0.0106(13) -0.0008(11) -0.0018(11) -0.0016(12)
C14 0.0179(15) 0.0136(14) 0.0103(12) 0.0024(11) -0.0008(11) 0.0017(11)
C5 0.0145(14) 0.0168(15) 0.0130(13) 0.0006(11) -0.0010(11) 0.0013(11)
C6 0.0134(14) 0.0171(15) 0.0130(13) 0.0029(11) -0.0024(11) 0.0003(11)
C2 0.0129(14) 0.0195(16) 0.0139(13) 0.0002(12) -0.0003(11) 0.0000(12)
C9 0.0149(14) 0.0179(15) 0.0110(13) 0.0033(11) -0.0017(11) 0.0012(11)
C3 0.0102(14) 0.0212(16) 0.0121(13) 0.0009(12) -0.0009(11) -0.0011(11)
C16 0.0147(15) 0.0213(16) 0.0122(13) 0.0000(12) 0.0013(11) 0.0027(12)
C22 0.0176(15) 0.0195(16) 0.0101(13) -0.0001(11) 0.0013(11) -0.0004(12)
C17 0.0163(15) 0.0210(16) 0.0148(13) -0.0026(12) 0.0013(11) 0.0041(12)
C7 0.0150(14) 0.0155(15) 0.0115(13) 0.0000(11) -0.0009(11) -0.0004(11)
C21 0.0162(15) 0.0231(16) 0.0160(14) -0.0010(12) 0.0032(12) 0.0021(12)
C15 0.0174(15) 0.0193(16) 0.0155(14) -0.0021(12) 0.0000(12) 0.0033(12)
C20 0.0173(15) 0.0199(16) 0.0217(15) -0.0011(13) 0.0029(12) -0.0020(12)
C23 0.0200(16) 0.0218(16) 0.0159(14) 0.0021(12) -0.0006(12) 0.0001(13)
C00Q 0.0200(16) 0.0166(15) 0.0196(15) -0.0017(12) -0.0006(12) -0.0043(12)
C10 0.0209(16) 0.0172(15) 0.0153(14) -0.0008(12) -0.0002(12) 0.0017(12)
C13 0.0191(16) 0.0189(16) 0.0171(14) 0.0019(12) -0.0028(12) -0.0004(12)
C12 0.0155(15) 0.0209(16) 0.0218(15) 0.0042(13) 0.0006(12) -0.0008(12)
C11 0.0202(16) 0.0206(16) 0.0167(14) 0.0037(12) 0.0035(12) 0.0082(12)
C18 0.0224(16) 0.0257(17) 0.0155(14) 0.0037(13) 0.0011(12) 0.0036(13)
C26 0.0337(19) 0.0214(17) 0.0166(15) -0.0029(13) 0.0012(13) -0.0036(14)
C24 0.0216(16) 0.0245(18) 0.0227(16) 0.0054(13) 0.0023(13) 0.0058(13)
C27 0.0236(16) 0.0218(17) 0.0136(14) -0.0006(12) -0.0019(12) -0.0001(13)
C19 0.0225(17) 0.0216(17) 0.0256(16) 0.0045(13) 0.0045(13) 0.0020(13)
C25 0.036(2) 0.0180(17) 0.0216(16) -0.0010(13) 0.0066(14) 0.0022(14)
C1 0.037(2) 0.0256(18) 0.0143(14) 0.0082(13) 0.0017(13) 0.0034(15)
C1S 0.0196(16) 0.0315(19) 0.0214(16) 0.0010(14) 0.0003(13) 0.0004(13)

loop_
_atom_type_symbol
_atom_type_description
_atom_type_scat_dispersion_real
_atom_type_scat_dispersion_imag
_atom_type_scat_source
C C 0.0033 0.0016 'International Tables Vol C Tables 4.2.6.8 and 6.1.1.4'
H H 0.0000 0.0000 'International Tables Vol C Tables 4.2.6.8 and 6.1.1.4'
N N 0.0061 0.0033 'International Tables Vol C Tables 4.2.6.8 and 6.1.1.4'
O O 0.0106 0.0060 'International Tables Vol C Tables 4.2.6.8 and 6.1.1.4'
Cl Cl 0.1484 0.1585 'International Tables Vol C Tables 4.2.6.8 and 6.1.1.4'

loop_
_geom_angle_atom_site_label_1
_geom_angle_atom_site_label_2
_geom_angle_atom_site_label_3
_geom_angle
_geom_angle_site_symmetry_1
_geom_angle_site_symmetry_3
_geom_angle_publ_flag
C2 O1 C1 115.3(2) . . ?
C17 O5 H5 109.5 . . ?
C8 N1 C9 111.8(2) . . ?
C8 N1 C00Q 123.8(3) . . ?
C9 N1 C00Q 124.3(2) . . ?
O3 C8 N1 126.4(3) . . ?
O3 C8 C7 125.6(3) . . ?
N1 C8 C7 108.0(3) . . ?
C3 C4 C5 110.3(3) . . ?
C3 C4 H4 124.8 . . ?
C5 C4 H4 124.8 . . ?
C13 C14 C9 120.5(3) . . ?
C13 C14 C7 130.3(3) . . ?
C9 C14 C7 109.2(3) . . ?
C6 C5 C4 108.1(3) . . ?
C6 C5 C22 132.1(3) . . ?
C4 C5 C22 119.7(2) . . ?
C5 C6 C15 131.5(3) . . ?
C5 C6 C7 109.9(3) . . ?
C15 C6 C7 118.2(2) . . ?
O2 C2 O1 124.1(3) . . ?
O2 C2 C3 124.2(3) . . ?
O1 C2 C3 111.7(3) . . ?
C10 C9 C14 121.7(3) . . ?
C10 C9 N1 128.6(3) . . ?
C14 C9 N1 109.8(2) . . ?
C4 C3 C2 127.8(3) . . ?
C4 C3 C7 109.5(2) . . ?
C2 C3 C7 122.6(3) . . ?
C21 C16 C17 118.3(3) . . ?
C21 C16 C15 122.5(3) . . ?
C17 C16 C15 119.2(3) . . ?
C23 C22 C27 119.2(3) . . ?
C23 C22 C5 121.0(3) . . ?
C27 C22 C5 119.7(3) . . ?
O5 C17 C18 117.1(3) . . ?
O5 C17 C16 122.4(3) . . ?
C18 C17 C16 120.5(3) . . ?
C3 C7 C14 115.8(2) . . ?
C3 C7 C6 102.1(2) . . ?
C14 C7 C6 115.1(2) . . ?
C3 C7 C8 111.1(2) . . ?
C14 C7 C8 101.2(2) . . ?
C6 C7 C8 112.0(2) . . ?
C20 C21 C16 120.9(3) . . ?
C20 C21 H21 119.5 . . ?
C16 C21 H21 119.5 . . ?
O4 C15 C16 120.4(3) . . ?
O4 C15 C6 116.5(3) . . ?
C16 C15 C6 123.1(3) . . ?
C21 C20 C19 119.8(3) . . ?
C21 C20 H20 120.1 . . ?
C19 C20 H20 120.1 . . ?
C22 C23 C24 120.4(3) . . ?
C22 C23 H23 119.8 . . ?
C24 C23 H23 119.8 . . ?
N1 C00Q H00A 109.5 . . ?
N1 C00Q H00B 109.5 . . ?
H00A C00Q H00B 109.5 . . ?
N1 C00Q H00C 109.5 . . ?
H00A C00Q H00C 109.5 . . ?
H00B C00Q H00C 109.5 . . ?
C9 C10 C11 117.3(3) . . ?
C9 C10 H10 121.4 . . ?
C11 C10 H10 121.4 . . ?
C14 C13 C12 118.7(3) . . ?
C14 C13 H13 120.7 . . ?
C12 C13 H13 120.7 . . ?
C11 C12 C13 120.2(3) . . ?
C11 C12 H12 119.9 . . ?
C13 C12 H12 119.9 . . ?
C12 C11 C10 121.6(3) . . ?
C12 C11 H11 119.2 . . ?
C10 C11 H11 119.2 . . ?
C19 C18 C17 119.7(3) . . ?
C19 C18 H18 120.2 . . ?
C17 C18 H18 120.2 . . ?
C25 C26 C27 119.7(3) . . ?
C25 C26 H26 120.2 . . ?
C27 C26 H26 120.2 . . ?
C25 C24 C23 120.2(3) . . ?
C25 C24 H24 119.9 . . ?
C23 C24 H24 119.9 . . ?
C26 C27 C22 120.6(3) . . ?
C26 C27 H27 119.7 . . ?
C22 C27 H27 119.7 . . ?
C18 C19 C20 120.6(3) . . ?
C18 C19 H19 119.7 . . ?
C20 C19 H19 119.7 . . ?
C24 C25 C26 120.0(3) . . ?
C24 C25 H25 120.0 . . ?
C26 C25 H25 120.0 . . ?
O1 C1 H1A 109.5 . . ?
O1 C1 H1B 109.5 . . ?
H1A C1 H1B 109.5 . . ?
O1 C1 H1C 109.5 . . ?
H1A C1 H1C 109.5 . . ?
H1B C1 H1C 109.5 . . ?
Cl3 C1S Cl2 110.47(19) . . ?
Cl3 C1S Cl1 111.3(2) . . ?
Cl2 C1S Cl1 109.9(2) . . ?
Cl3 C1S H1S 108.4 . . ?
Cl2 C1S H1S 108.4 . . ?
Cl1 C1S H1S 108.4 . . ?

loop_
_geom_bond_atom_site_label_1
_geom_bond_atom_site_label_2
_geom_bond_distance
_geom_bond_site_symmetry_2
_geom_bond_publ_flag
Cl1 C1S 1.750(4) . ?
Cl2 C1S 1.745(4) . ?
Cl3 C1S 1.741(4) . ?
O3 C8 1.216(4) . ?
O1 C2 1.339(4) . ?
O1 C1 1.445(4) . ?
O2 C2 1.205(4) . ?
O4 C15 1.246(4) . ?
O5 C17 1.352(4) . ?
O5 H5 0.8400 . ?
N1 C8 1.354(4) . ?
N1 C9 1.400(4) . ?
N1 C00Q 1.446(4) . ?
C8 C7 1.560(4) . ?
C4 C3 1.342(4) . ?
C4 C5 1.459(4) . ?
C4 H4 0.9500 . ?
C14 C13 1.372(4) . ?
C14 C9 1.387(4) . ?
C14 C7 1.510(4) . ?
C5 C6 1.356(4) . ?
C5 C22 1.477(4) . ?
C6 C15 1.479(4) . ?
C6 C7 1.514(4) . ?
C2 C3 1.466(4) . ?
C9 C10 1.381(4) . ?
C3 C7 1.504(4) . ?
C16 C21 1.397(4) . ?
C16 C17 1.408(4) . ?
C16 C15 1.461(4) . ?
C22 C23 1.383(4) . ?
C22 C27 1.391(4) . ?
C17 C18 1.383(4) . ?
C21 C20 1.375(4) . ?
C21 H21 0.9500 . ?
C20 C19 1.389(5) . ?
C20 H20 0.9500 . ?
C23 C24 1.386(5) . ?
C23 H23 0.9500 . ?
C00Q H00A 0.9800 . ?
C00Q H00B 0.9800 . ?
C00Q H00C 0.9800 . ?
C10 C11 1.389(5) . ?
C10 H10 0.9500 . ?
C13 C12 1.393(4) . ?
C13 H13 0.9500 . ?
C12 C11 1.380(4) . ?
C12 H12 0.9500 . ?
C11 H11 0.9500 . ?
C18 C19 1.382(5) . ?
C18 H18 0.9500 . ?
C26 C25 1.384(5) . ?
C26 C27 1.387(5) . ?
C26 H26 0.9500 . ?
C24 C25 1.381(5) . ?
C24 H24 0.9500 . ?
C27 H27 0.9500 . ?
C19 H19 0.9500 . ?
C25 H25 0.9500 . ?
C1 H1A 0.9800 . ?
C1 H1B 0.9800 . ?
C1 H1C 0.9800 . ?
C1S H1S 1.0000 . ?
